data_1530481
loop_
_publ_author_name
'Nelmes, R.J.'
'Choudhary, R.N.P.'

_publ_section_title
;
 Structural studies of the monoclinic dihydrogen phosphates. II. A
 neutron-diffraction study of the Tl H2 P O4
;
_journal_name_full 'Solid State Communications'
_journal_page_first 321
_journal_page_last 324
_journal_volume 38
_journal_year 1981
_chemical_formula_sum 'H2 O4 P Tl'
_chemical_name_systematic 'Tl (H2 P O4)'
_space_group_IT_number 14
_symmetry_space_group_name_Hall '-P 2yab'
_symmetry_space_group_name_H-M 'P 1 21/a 1'
_cell_angle_alpha 90
_cell_angle_beta 91.76
_cell_angle_gamma 90
_cell_formula_units_Z 4
_cell_length_a 14.308
_cell_length_b 4.518
_cell_length_c 6.516
_cell_volume 421.019
_citation_journal_id_ASTM SSCOA4
_cod_data_source_file Nelmes_SSCOA4_1981_696.cif
_cod_data_source_block H2O4P1Tl1
_cod_original_cell_volume 421.0186
_cod_original_sg_symbol_Hall '-P 2ybc (z,y,-x)'
_cod_original_formula_sum 'H2 O4 P1 Tl1'
_cod_database_code 1530481

loop_
_symmetry_equiv_pos_as_xyz
x,y,z
-x+1/2,y+1/2,-z
-x,-y,-z
x-1/2,-y-1/2,z

loop_
_atom_site_label
_atom_site_type_symbol
_atom_site_fract_x
_atom_site_fract_y
_atom_site_fract_z
_atom_site_occupancy
_atom_site_U_iso_or_equiv
O4 O-2 0.1816 0.2715 0.6671 1 0.0
P1 P+5 0.1244 0.5214 0.7595 1 0.0
O2 O-2 0.0533 0.6571 0.606 1 0.0
Tl1 Tl+1 0.1279 -0.0019 0.2578 1 0.0
H3 H+1 0.1849 0.0006 0.7577 1 0.0
H2 H+1 0 0.5 0.5 1 0.0
O3 O-2 0.1908 0.7696 0.8293 1 0.0
O1 O-2 0.0736 0.3956 0.9472 1 0.0
H1 H+1 0 0.5 0 1 0.0
